data_2107189
loop_
_publ_author_name
'Takagi, S.'
'Brown, W.E.'
'Mathew, M.'

_publ_section_title
;
 The Structure of Sodium Strontium Phosphate Nonahydrate
;
_journal_name_full 'Acta Crystallographica B (24,1968-38,1982)'
_journal_page_first 1408
_journal_page_last 1413
_journal_volume 38
_journal_year 1982
_chemical_formula_sum 'H18 Na O13 P Sr'
_chemical_name_systematic 'Na Sr P O4 (H2 O)9'
_space_group_IT_number 198
_symmetry_space_group_name_Hall 'P 2ac 2ab 3'
_symmetry_space_group_name_H-M 'P 21 3'
_cell_angle_alpha 90
_cell_angle_beta 90
_cell_angle_gamma 90
_cell_formula_units_Z 4
_cell_length_a 10.544
_cell_length_b 10.544
_cell_length_c 10.544
_cell_volume 1172.239
_citation_journal_id_ASTM ACBCAR
_cod_data_source_file Takagi_ACBCAR_1982_1712.cif
_cod_data_source_block H18Na1O13P1Sr1
_cod_original_formula_sum 'H18 Na1 O13 P1 Sr1'
_cod_database_code 2107189

loop_
_symmetry_equiv_pos_as_xyz
x,y,z
-x+1/2,-y,z+1/2
x+1/2,-y+1/2,-z
-x,y+1/2,-z+1/2
z,x,y
-z+1/2,-x,y+1/2
z+1/2,-x+1/2,-y
-z,x+1/2,-y+1/2
y,z,x
y+1/2,-z+1/2,-x
-y,z+1/2,-x+1/2
-y+1/2,-z,x+1/2

loop_
_atom_site_label
_atom_site_type_symbol
_atom_site_fract_x
_atom_site_fract_y
_atom_site_fract_z
_atom_site_occupancy
_atom_site_U_iso_or_equiv
H6 H+1 0.197 0.216 0.429 1 0.0
H3 H+1 0.056 0.053 0.705 1 0.0
Na1 Na+1 0.1767 0.1767 0.1767 1 0.0
Sr1 Sr+2 0.5532 0.5532 0.5532 1 0.0
H2 H+1 0.318 0.069 0.687 1 0.0
P1 P+5 0.9243 0.9243 0.9243 1 0.0
O7 O-2 0.2081 0.1485 0.4004 1 0.0
O2 O-2 0.059 0.3628 0.4465 0.5 0.0
H4 H+1 0.09 0.163 0.675 1 0.0
H1 H+1 0.414 0.057 0.66 1 0.0
H5 H+1 0.294 0.129 0.403 1 0.0
O1 O-2 0.8426 0.8426 0.8426 1 0.0
O4 O-2 0.1809 0.3971 0.4814 0.21 0.0
O5 O-2 0.3674 0.0456 0.7088 1 0.0
O6 O-2 0.1012 0.0808 0.6517 1 0.0
O3 O-2 0.1187 0.4703 0.4499 0.29 0.0
